data_4080450
loop_
_publ_author_name
'Kumar, Mukesh'
'DePasquale, Joseph'
'White, Nicholas J.'
'Zeller, Matthias'
'Papish, Elizabeth T.'

_publ_section_title
;
 Ruthenium Complexes of Triazole-Based Scorpionate Ligands Transfer
 Hydrogen to Substrates under Base-Free Conditions
;
_journal_issue 7
_journal_name_full Organometallics
_journal_page_first 2135
_journal_paper_doi 10.1021/om301260j
_journal_volume 32
_journal_year 2013
_chemical_formula_sum 'C14 H20 B Cl N6 Ru'
_chemical_formula_weight 419.69
_chemical_name_systematic
; 
 ? 
;
_space_group_IT_number 19
_symmetry_cell_setting orthorhombic
_symmetry_space_group_name_Hall 'P 2ac 2ab'
_symmetry_space_group_name_H-M 'P 21 21 21'
_atom_sites_solution_hydrogens geom
_atom_sites_solution_primary direct
_atom_sites_solution_secondary difmap
_audit_creation_method SHELXL-97
_cell_angle_alpha 90.00
_cell_angle_beta 90.00
_cell_angle_gamma 90.00
_cell_formula_units_Z 4
_cell_length_a 8.9055(9)
_cell_length_b 12.3841(12)
_cell_length_c 14.9984(15)
_cell_measurement_reflns_used 9920
_cell_measurement_temperature 100(2)
_cell_measurement_theta_max 30.61
_cell_measurement_theta_min 2.66
_cell_volume 1654.1(3)
_computing_cell_refinement 'Apex2 v2009.7-0'
_computing_data_collection 'Apex2 v2009.7-0 (Bruker, 2009)'
_computing_data_reduction 'Apex2 v2009.7-0'
_computing_molecular_graphics 'SHELXTL 6.14'
_computing_publication_material 'SHELXTL 6.14'
_computing_structure_refinement 'SHELXTL 6.14'
_computing_structure_solution 'SHELXTL 6.14 (Bruker, 2000-2003; Sheldrick, 2008)'
_diffrn_ambient_temperature 100(2)
_diffrn_measured_fraction_theta_full 1.000
_diffrn_measured_fraction_theta_max 0.987
_diffrn_measurement_device_type 'Bruker AXS SMART APEX CCD diffractometer'
_diffrn_measurement_method '\w scans'
_diffrn_radiation_monochromator graphite
_diffrn_radiation_source 'fine-focus sealed tube'
_diffrn_radiation_type MoK\a
_diffrn_radiation_wavelength 0.71073
_diffrn_reflns_av_R_equivalents 0.0241
_diffrn_reflns_av_sigmaI/netI 0.0240
_diffrn_reflns_limit_h_max 12
_diffrn_reflns_limit_h_min -12
_diffrn_reflns_limit_k_max 17
_diffrn_reflns_limit_k_min -17
_diffrn_reflns_limit_l_max 21
_diffrn_reflns_limit_l_min -21
_diffrn_reflns_number 19145
_diffrn_reflns_theta_full 28.00
_diffrn_reflns_theta_max 30.87
_diffrn_reflns_theta_min 2.13
_diffrn_standards_number 0
_exptl_absorpt_coefficient_mu 1.116
_exptl_absorpt_correction_T_max 0.7462
_exptl_absorpt_correction_T_min 0.6325
_exptl_absorpt_correction_type multi-scan
_exptl_absorpt_process_details 'Apex2  v2009.7-0 (Bruker, 2009)'
_exptl_crystal_colour orange
_exptl_crystal_density_diffrn 1.685
_exptl_crystal_density_method 'not measured'
_exptl_crystal_description plate
_exptl_crystal_F_000 848
_exptl_crystal_size_max 0.40
_exptl_crystal_size_mid 0.25
_exptl_crystal_size_min 0.12
_refine_diff_density_max 0.561
_refine_diff_density_min -0.314
_refine_diff_density_rms 0.067
_refine_ls_abs_structure_details 'Flack H D (1983), Acta Cryst. A39, 876-881, 2172 Friedel pairs'
_refine_ls_abs_structure_Flack -0.012(18)
_refine_ls_extinction_method none
_refine_ls_goodness_of_fit_ref 1.068
_refine_ls_hydrogen_treatment constr
_refine_ls_matrix_type full
_refine_ls_number_parameters 211
_refine_ls_number_reflns 5072
_refine_ls_number_restraints 0
_refine_ls_restrained_S_all 1.068
_refine_ls_R_factor_all 0.0199
_refine_ls_R_factor_gt 0.0187
_refine_ls_shift/su_max 0.001
_refine_ls_shift/su_mean 0.000
_refine_ls_structure_factor_coef Fsqd
_refine_ls_weighting_details 'calc w=1/[\s^2^(Fo^2^)+(0.0221P)^2^+0.2869P] where P=(Fo^2^+2Fc^2^)/3'
_refine_ls_weighting_scheme calc
_refine_ls_wR_factor_gt 0.0440
_refine_ls_wR_factor_ref 0.0445
_reflns_number_gt 4922
_reflns_number_total 5072
_reflns_threshold_expression I>2\s(I)
_cod_data_source_file om301260j_si_002.cif
_cod_data_source_block 6
_cod_depositor_comments
;
The following automatic conversions were performed:

'_symmetry_cell_setting' value 'Orthorhombic' changed to
'orthorhombic' according to
/home/saulius/struct/CIF-dictionaries/cif_core.dic dictionary named
'cif_core.dic' version 2.4.2 from 2011-04-26.

Automatic conversion script
Id: cif_fix_values 1891 2012-01-12 08:04:46Z andrius 
;
_cod_original_sg_symbol_H-M P2(1)2(1)2(1)
_cod_database_code 4080450

loop_
_symmetry_equiv_pos_as_xyz
'x, y, z'
'-x+1/2, -y, z+1/2'
'-x, y+1/2, -z+1/2'
'x+1/2, -y+1/2, -z'

loop_
_atom_site_label
_atom_site_type_symbol
_atom_site_fract_x
_atom_site_fract_y
_atom_site_fract_z
_atom_site_U_iso_or_equiv
_atom_site_adp_type
_atom_site_occupancy
_atom_site_symmetry_multiplicity
_atom_site_calc_flag
_atom_site_refinement_flags
B1 B 1.0663(2) 0.21742(16) 0.04149(12) 0.0151(4) Uani 1 1 d .
H1A H 1.1149 0.2820 0.0153 0.018 Uiso 1 1 calc R
H1B H 1.0334 0.1694 -0.0076 0.018 Uiso 1 1 calc R
C1 C 0.73876(19) 0.23166(14) 0.18355(11) 0.0167(3) Uani 1 1 d .
H1 H 0.6641 0.1997 0.2203 0.020 Uiso 1 1 calc R
C2 C 0.86355(19) 0.34577(14) 0.11232(12) 0.0163(3) Uani 1 1 d .
H2 H 0.8981 0.4116 0.0872 0.020 Uiso 1 1 calc R
C3 C 1.32318(19) 0.17162(14) 0.11794(12) 0.0152(3) Uani 1 1 d .
H3 H 1.3816 0.2249 0.0884 0.018 Uiso 1 1 calc R
C4 C 1.25589(19) 0.04509(14) 0.20105(12) 0.0162(3) Uani 1 1 d .
H4 H 1.2580 -0.0113 0.2440 0.019 Uiso 1 1 calc R
C5 C 0.9726(2) -0.15204(14) 0.12909(12) 0.0158(3) Uani 1 1 d .
H5 H 1.0770 -0.1779 0.1414 0.019 Uiso 1 1 calc R
C6 C 0.86676(19) -0.15362(14) 0.19860(12) 0.0153(3) Uani 1 1 d .
H6 H 0.8985 -0.1809 0.2585 0.018 Uiso 1 1 calc R
C7 C 0.72682(19) -0.09744(14) 0.19107(11) 0.0152(3) Uani 1 1 d .
C8 C 0.69801(18) -0.04071(14) 0.11150(11) 0.0157(3) Uani 1 1 d .
H8 H 0.6114 0.0106 0.1094 0.019 Uiso 1 1 calc R
C9 C 0.80619(19) -0.03855(14) 0.04105(11) 0.0159(3) Uani 1 1 d .
H9 H 0.7927 0.0145 -0.0086 0.019 Uiso 1 1 calc R
C10 C 0.94395(18) -0.09367(14) 0.04830(11) 0.0146(3) Uani 1 1 d .
C11 C 1.0512(2) -0.09324(15) -0.02997(12) 0.0186(4) Uani 1 1 d .
H11 H 1.0475 -0.0200 -0.0580 0.022 Uiso 1 1 calc R
C12 C 0.9934(2) -0.17517(17) -0.09819(13) 0.0264(4) Uani 1 1 d .
H12A H 0.9982 -0.2479 -0.0726 0.040 Uiso 1 1 calc R
H12B H 1.0557 -0.1720 -0.1520 0.040 Uiso 1 1 calc R
H12C H 0.8891 -0.1580 -0.1137 0.040 Uiso 1 1 calc R
C13 C 1.2148(2) -0.11766(19) -0.00622(15) 0.0294(4) Uani 1 1 d .
H13A H 1.2518 -0.0631 0.0357 0.044 Uiso 1 1 calc R
H13B H 1.2761 -0.1162 -0.0605 0.044 Uiso 1 1 calc R
H13C H 1.2213 -0.1893 0.0213 0.044 Uiso 1 1 calc R
C14 C 0.61882(19) -0.09391(16) 0.26730(12) 0.0206(4) Uani 1 1 d .
H14A H 0.5553 -0.0296 0.2620 0.031 Uiso 1 1 calc R
H14B H 0.6746 -0.0910 0.3236 0.031 Uiso 1 1 calc R
H14C H 0.5558 -0.1587 0.2663 0.031 Uiso 1 1 calc R
Cl2 Cl 0.92327(5) 0.06485(3) 0.31976(2) 0.01665(8) Uani 1 1 d .
N1 N 0.84916(16) 0.17614(11) 0.14643(9) 0.0135(3) Uani 1 1 d .
N2 N 0.74232(16) 0.33772(11) 0.16434(10) 0.0180(3) Uani 1 1 d .
N3 N 0.93040(16) 0.25088(11) 0.09979(9) 0.0131(3) Uani 1 1 d .
N4 N 1.17710(15) 0.15732(11) 0.10393(10) 0.0132(3) Uani 1 1 d .
N5 N 1.37845(15) 0.10312(12) 0.17786(10) 0.0173(3) Uani 1 1 d .
N6 N 1.13292(15) 0.07442(11) 0.15814(10) 0.0131(3) Uani 1 1 d .
Ru1 Ru 0.912437(13) 0.015522(10) 0.164265(8) 0.01058(3) Uani 1 1 d .

loop_
_atom_site_aniso_label
_atom_site_aniso_U_11
_atom_site_aniso_U_22
_atom_site_aniso_U_33
_atom_site_aniso_U_23
_atom_site_aniso_U_13
_atom_site_aniso_U_12
B1 0.0148(9) 0.0164(8) 0.0142(8) 0.0041(6) 0.0007(7) 0.0034(7)
C1 0.0144(7) 0.0193(8) 0.0164(8) -0.0023(6) 0.0008(6) 0.0037(6)
C2 0.0172(8) 0.0136(7) 0.0182(8) -0.0013(6) -0.0033(6) 0.0017(6)
C3 0.0123(7) 0.0163(8) 0.0171(8) 0.0005(6) 0.0033(6) -0.0011(6)
C4 0.0116(7) 0.0184(8) 0.0186(7) 0.0037(6) 0.0001(6) -0.0011(6)
C5 0.0146(7) 0.0131(7) 0.0197(8) -0.0013(6) -0.0005(6) 0.0015(6)
C6 0.0161(7) 0.0129(7) 0.0168(8) 0.0013(6) -0.0008(6) -0.0008(6)
C7 0.0118(7) 0.0148(7) 0.0189(8) -0.0004(6) 0.0009(6) -0.0040(6)
C8 0.0111(7) 0.0165(8) 0.0195(8) -0.0023(6) -0.0013(6) 0.0006(6)
C9 0.0155(7) 0.0179(9) 0.0142(7) -0.0017(6) -0.0023(6) -0.0008(6)
C10 0.0152(8) 0.0133(7) 0.0153(7) -0.0025(6) 0.0011(6) 0.0000(6)
C11 0.0203(9) 0.0180(8) 0.0175(8) -0.0014(6) 0.0068(6) -0.0003(6)
C12 0.0290(10) 0.0309(10) 0.0193(9) -0.0074(8) 0.0065(8) -0.0014(8)
C13 0.0202(9) 0.0394(12) 0.0287(10) -0.0087(9) 0.0073(8) 0.0008(8)
C14 0.0159(8) 0.0231(9) 0.0227(9) 0.0036(7) 0.0050(6) -0.0028(6)
Cl2 0.01777(18) 0.01912(18) 0.01305(17) -0.00020(13) -0.00052(15) -0.00032(16)
N1 0.0129(6) 0.0145(6) 0.0130(7) -0.0003(5) -0.0001(5) 0.0009(5)
N2 0.0170(6) 0.0176(6) 0.0195(7) -0.0051(6) -0.0005(7) 0.0036(5)
N3 0.0123(6) 0.0133(6) 0.0137(6) 0.0015(5) 0.0000(5) 0.0004(5)
N4 0.0123(6) 0.0131(6) 0.0140(7) 0.0024(5) 0.0018(5) 0.0014(5)
N5 0.0116(6) 0.0202(7) 0.0202(8) 0.0030(6) -0.0005(5) -0.0019(5)
N6 0.0124(6) 0.0134(6) 0.0136(6) 0.0032(6) 0.0000(5) 0.0000(5)
Ru1 0.00890(5) 0.01135(5) 0.01150(5) 0.00089(4) 0.00031(4) 0.00049(4)

loop_
_atom_type_symbol
_atom_type_description
_atom_type_scat_dispersion_real
_atom_type_scat_dispersion_imag
_atom_type_scat_source
C C 0.0033 0.0016 'International Tables Vol C Tables 4.2.6.8 and 6.1.1.4'
H H 0.0000 0.0000 'International Tables Vol C Tables 4.2.6.8 and 6.1.1.4'
B B 0.0013 0.0007 'International Tables Vol C Tables 4.2.6.8 and 6.1.1.4'
N N 0.0061 0.0033 'International Tables Vol C Tables 4.2.6.8 and 6.1.1.4'
Cl Cl 0.1484 0.1585 'International Tables Vol C Tables 4.2.6.8 and 6.1.1.4'
Ru Ru -1.2594 0.8363 'International Tables Vol C Tables 4.2.6.8 and 6.1.1.4'

loop_
_geom_angle_atom_site_label_1
_geom_angle_atom_site_label_2
_geom_angle_atom_site_label_3
_geom_angle
N3 B1 N4 106.53(13)
N3 B1 H1A 110.4
N4 B1 H1A 110.4
N3 B1 H1B 110.4
N4 B1 H1B 110.4
H1A B1 H1B 108.6
N1 C1 N2 113.57(16)
N1 C1 H1 123.2
N2 C1 H1 123.2
N3 C2 N2 112.23(16)
N3 C2 H2 123.9
N2 C2 H2 123.9
N4 C3 N5 112.57(16)
N4 C3 H3 123.7
N5 C3 H3 123.7
N6 C4 N5 113.43(14)
N6 C4 H4 123.3
N5 C4 H4 123.3
C6 C5 C10 120.95(15)
C6 C5 Ru1 70.91(10)
C10 C5 Ru1 71.63(9)
C6 C5 H5 118.8
C10 C5 H5 118.8
Ru1 C5 H5 118.8
C5 C6 C7 121.23(16)
C5 C6 Ru1 71.85(10)
C7 C6 Ru1 71.28(10)
C5 C6 H6 118.8
C7 C6 H6 118.8
Ru1 C6 H6 118.8
C8 C7 C6 117.89(15)
C8 C7 C14 121.09(15)
C6 C7 C14 120.93(16)
C8 C7 Ru1 70.44(9)
C6 C7 Ru1 70.72(9)
C14 C7 Ru1 127.16(12)
C7 C8 C9 120.84(15)
C7 C8 Ru1 72.08(10)
C9 C8 Ru1 70.88(9)
C7 C8 H8 119.0
C9 C8 H8 119.0
Ru1 C8 H8 119.0
C10 C9 C8 121.38(15)
C10 C9 Ru1 72.87(9)
C8 C9 Ru1 70.85(9)
C10 C9 H9 118.7
C8 C9 H9 118.7
Ru1 C9 H9 118.7
C9 C10 C5 117.70(15)
C9 C10 C11 119.22(15)
C5 C10 C11 123.01(15)
C9 C10 Ru1 69.84(9)
C5 C10 Ru1 70.59(9)
C11 C10 Ru1 133.24(12)
C10 C11 C13 114.82(15)
C10 C11 C12 107.68(14)
C13 C11 C12 110.20(16)
C10 C11 H11 108.0
C13 C11 H11 108.0
C12 C11 H11 108.0
C11 C12 H12A 109.5
C11 C12 H12B 109.5
H12A C12 H12B 109.5
C11 C12 H12C 109.5
H12A C12 H12C 109.5
H12B C12 H12C 109.5
C11 C13 H13A 109.5
C11 C13 H13B 109.5
H13A C13 H13B 109.5
C11 C13 H13C 109.5
H13A C13 H13C 109.5
H13B C13 H13C 109.5
C7 C14 H14A 109.5
C7 C14 H14B 109.5
H14A C14 H14B 109.5
C7 C14 H14C 109.5
H14A C14 H14C 109.5
H14B C14 H14C 109.5
C1 N1 N3 104.88(14)
C1 N1 Ru1 130.01(12)
N3 N1 Ru1 124.65(10)
C2 N2 C1 102.53(14)
C2 N3 N1 106.79(14)
C2 N3 B1 131.70(15)
N1 N3 B1 121.40(13)
C3 N4 N6 106.71(14)
C3 N4 B1 130.85(15)
N6 N4 B1 122.43(13)
C3 N5 C4 102.36(14)
C4 N6 N4 104.93(13)
C4 N6 Ru1 131.24(11)
N4 N6 Ru1 123.83(10)
N1 Ru1 N6 85.16(5)
N1 Ru1 C8 91.23(6)
N6 Ru1 C8 156.21(6)
N1 Ru1 C9 93.84(6)
N6 Ru1 C9 118.41(6)
C8 Ru1 C9 38.27(6)
N1 Ru1 C6 152.94(6)
N6 Ru1 C6 121.05(6)
C8 Ru1 C6 67.56(6)
C9 Ru1 C6 79.95(7)
N1 Ru1 C7 115.25(6)
N6 Ru1 C7 158.72(6)
C8 Ru1 C7 37.48(6)
C9 Ru1 C7 68.54(6)
C6 Ru1 C7 38.00(6)
N1 Ru1 C5 158.75(6)
N6 Ru1 C5 95.12(6)
C8 Ru1 C5 79.96(6)
C9 Ru1 C5 67.31(6)
C6 Ru1 C5 37.24(7)
C7 Ru1 C5 68.21(6)
N1 Ru1 C10 120.97(6)
N6 Ru1 C10 93.39(6)
C8 Ru1 C10 68.41(6)
C9 Ru1 C10 37.29(6)
C6 Ru1 C10 68.04(6)
C7 Ru1 C10 81.43(6)
C5 Ru1 C10 37.78(6)
N1 Ru1 Cl2 83.87(4)
N6 Ru1 Cl2 85.23(4)
C8 Ru1 Cl2 117.81(5)
C9 Ru1 Cl2 156.05(5)
C6 Ru1 Cl2 91.27(5)
C7 Ru1 Cl2 90.82(5)
C5 Ru1 Cl2 117.35(5)
C10 Ru1 Cl2 154.97(5)

loop_
_geom_bond_atom_site_label_1
_geom_bond_atom_site_label_2
_geom_bond_distance
B1 N3 1.550(2)
B1 N4 1.551(2)
B1 H1A 0.9900
B1 H1B 0.9900
C1 N1 1.323(2)
C1 N2 1.345(2)
C1 H1 0.9500
C2 N3 1.331(2)
C2 N2 1.336(2)
C2 H2 0.9500
C3 N4 1.330(2)
C3 N5 1.330(2)
C3 H3 0.9500
C4 N6 1.321(2)
C4 N5 1.352(2)
C4 H4 0.9500
C5 C6 1.406(3)
C5 C10 1.434(2)
C5 Ru1 2.2072(17)
C5 H5 1.0000
C6 C7 1.432(2)
C6 Ru1 2.1950(17)
C6 H6 1.0000
C7 C8 1.408(2)
C7 C14 1.495(2)
C7 Ru1 2.2025(17)
C8 C9 1.430(2)
C8 Ru1 2.1813(16)
C8 H8 1.0000
C9 C10 1.408(2)
C9 Ru1 2.1815(16)
C9 H9 1.0000
C10 C11 1.514(2)
C10 Ru1 2.2209(17)
C11 C13 1.530(3)
C11 C12 1.530(3)
C11 H11 1.0000
C12 H12A 0.9800
C12 H12B 0.9800
C12 H12C 0.9800
C13 H13A 0.9800
C13 H13B 0.9800
C13 H13C 0.9800
C14 H14A 0.9800
C14 H14B 0.9800
C14 H14C 0.9800
Cl2 Ru1 2.4127(4)
N1 N3 1.3673(19)
N1 Ru1 2.0846(14)
N4 N6 1.3674(19)
N6 Ru1 2.0966(13)

loop_
_geom_torsion_atom_site_label_1
_geom_torsion_atom_site_label_2
_geom_torsion_atom_site_label_3
_geom_torsion_atom_site_label_4
_geom_torsion
C10 C5 C6 C7 0.2(3)
Ru1 C5 C6 C7 53.58(15)
C10 C5 C6 Ru1 -53.38(15)
C5 C6 C7 C8 0.3(2)
Ru1 C6 C7 C8 54.10(14)
C5 C6 C7 C14 -176.27(16)
Ru1 C6 C7 C14 -122.43(16)
C5 C6 C7 Ru1 -53.83(15)
C6 C7 C8 C9 -0.7(2)
C14 C7 C8 C9 175.84(16)
Ru1 C7 C8 C9 53.55(14)
C6 C7 C8 Ru1 -54.23(14)
C14 C7 C8 Ru1 122.29(16)
C7 C8 C9 C10 0.7(2)
Ru1 C8 C9 C10 54.76(14)
C7 C8 C9 Ru1 -54.10(14)
C8 C9 C10 C5 -0.2(2)
Ru1 C9 C10 C5 53.65(13)
C8 C9 C10 C11 177.05(15)
Ru1 C9 C10 C11 -129.10(15)
C8 C9 C10 Ru1 -53.84(14)
C6 C5 C10 C9 -0.2(2)
Ru1 C5 C10 C9 -53.29(13)
C6 C5 C10 C11 -177.36(16)
Ru1 C5 C10 C11 129.58(16)
C6 C5 C10 Ru1 53.06(15)
C9 C10 C11 C13 158.80(17)
C5 C10 C11 C13 -24.1(2)
Ru1 C10 C11 C13 69.7(2)
C9 C10 C11 C12 -78.1(2)
C5 C10 C11 C12 99.02(19)
Ru1 C10 C11 C12 -167.14(14)
N2 C1 N1 N3 0.00(19)
N2 C1 N1 Ru1 172.35(12)
N3 C2 N2 C1 0.25(19)
N1 C1 N2 C2 -0.1(2)
N2 C2 N3 N1 -0.26(19)
N2 C2 N3 B1 175.86(16)
C1 N1 N3 C2 0.15(17)
Ru1 N1 N3 C2 -172.73(11)
C1 N1 N3 B1 -176.45(14)
Ru1 N1 N3 B1 10.7(2)
N4 B1 N3 C2 127.33(18)
N4 B1 N3 N1 -57.03(19)
N5 C3 N4 N6 0.2(2)
N5 C3 N4 B1 179.67(16)
N3 B1 N4 C3 -128.68(18)
N3 B1 N4 N6 50.7(2)
N4 C3 N5 C4 -0.4(2)
N6 C4 N5 C3 0.6(2)
N5 C4 N6 N4 -0.5(2)
N5 C4 N6 Ru1 179.53(11)
C3 N4 N6 C4 0.17(18)
B1 N4 N6 C4 -179.37(15)
C3 N4 N6 Ru1 -179.83(11)
B1 N4 N6 Ru1 0.6(2)
C1 N1 Ru1 N6 -140.39(15)
N3 N1 Ru1 N6 30.60(13)
C1 N1 Ru1 C8 63.16(15)
N3 N1 Ru1 C8 -125.84(13)
C1 N1 Ru1 C9 101.38(15)
N3 N1 Ru1 C9 -87.62(13)
C1 N1 Ru1 C6 26.1(2)
N3 N1 Ru1 C6 -162.95(13)
C1 N1 Ru1 C7 33.33(17)
N3 N1 Ru1 C7 -155.67(12)
C1 N1 Ru1 C5 127.94(19)
N3 N1 Ru1 C5 -61.1(2)
C1 N1 Ru1 C10 128.55(15)
N3 N1 Ru1 C10 -60.45(14)
C1 N1 Ru1 Cl2 -54.69(15)
N3 N1 Ru1 Cl2 116.31(12)
C4 N6 Ru1 N1 143.80(16)
N4 N6 Ru1 N1 -36.21(13)
C4 N6 Ru1 C8 -134.18(17)
N4 N6 Ru1 C8 45.8(2)
C4 N6 Ru1 C9 -124.45(16)
N4 N6 Ru1 C9 55.54(14)
C4 N6 Ru1 C6 -29.05(18)
N4 N6 Ru1 C6 150.94(12)
C4 N6 Ru1 C7 -20.4(3)
N4 N6 Ru1 C7 159.61(15)
C4 N6 Ru1 C5 -57.52(16)
N4 N6 Ru1 C5 122.47(13)
C4 N6 Ru1 C10 -95.38(16)
N4 N6 Ru1 C10 84.62(13)
C4 N6 Ru1 Cl2 59.56(16)
N4 N6 Ru1 Cl2 -120.45(12)
C7 C8 Ru1 N1 -132.32(10)
C9 C8 Ru1 N1 94.64(10)
C7 C8 Ru1 N6 146.93(13)
C9 C8 Ru1 N6 13.89(19)
C7 C8 Ru1 C9 133.04(14)
C7 C8 Ru1 C6 30.41(10)
C9 C8 Ru1 C6 -102.63(11)
C9 C8 Ru1 C7 -133.04(14)
C7 C8 Ru1 C5 67.13(10)
C9 C8 Ru1 C5 -65.91(10)
C7 C8 Ru1 C10 104.65(11)
C9 C8 Ru1 C10 -28.39(9)
C7 C8 Ru1 Cl2 -48.60(10)
C9 C8 Ru1 Cl2 178.36(8)
C10 C9 Ru1 N1 139.75(10)
C8 C9 Ru1 N1 -87.11(10)
C10 C9 Ru1 N6 53.18(11)
C8 C9 Ru1 N6 -173.68(9)
C10 C9 Ru1 C8 -133.14(15)
C10 C9 Ru1 C6 -66.80(10)
C8 C9 Ru1 C6 66.34(10)
C10 C9 Ru1 C7 -104.60(11)
C8 C9 Ru1 C7 28.55(9)
C10 C9 Ru1 C5 -30.14(10)
C8 C9 Ru1 C5 103.00(11)
C8 C9 Ru1 C10 133.14(15)
C10 C9 Ru1 Cl2 -136.71(11)
C8 C9 Ru1 Cl2 -3.57(18)
C5 C6 Ru1 N1 144.13(12)
C7 C6 Ru1 N1 10.73(19)
C5 C6 Ru1 N6 -51.69(12)
C7 C6 Ru1 N6 174.91(9)
C5 C6 Ru1 C8 103.40(12)
C7 C6 Ru1 C8 -30.01(10)
C5 C6 Ru1 C9 65.53(11)
C7 C6 Ru1 C9 -67.88(10)
C5 C6 Ru1 C7 133.41(16)
C7 C6 Ru1 C5 -133.41(16)
C5 C6 Ru1 C10 28.63(10)
C7 C6 Ru1 C10 -104.78(11)
C5 C6 Ru1 Cl2 -136.88(10)
C7 C6 Ru1 Cl2 89.71(9)
C8 C7 Ru1 N1 54.82(11)
C6 C7 Ru1 N1 -174.63(10)
C14 C7 Ru1 N1 -59.92(16)
C8 C7 Ru1 N6 -142.66(15)
C6 C7 Ru1 N6 -12.1(2)
C14 C7 Ru1 N6 102.6(2)
C6 C7 Ru1 C8 130.56(15)
C14 C7 Ru1 C8 -114.73(19)
C8 C7 Ru1 C9 -29.11(10)
C6 C7 Ru1 C9 101.45(11)
C14 C7 Ru1 C9 -143.84(17)
C8 C7 Ru1 C6 -130.56(15)
C14 C7 Ru1 C6 114.71(19)
C8 C7 Ru1 C5 -102.29(11)
C6 C7 Ru1 C5 28.26(10)
C14 C7 Ru1 C5 142.97(17)
C8 C7 Ru1 C10 -65.48(10)
C6 C7 Ru1 C10 65.08(10)
C14 C7 Ru1 C10 179.79(16)
C8 C7 Ru1 Cl2 138.43(9)
C6 C7 Ru1 Cl2 -91.01(10)
C14 C7 Ru1 Cl2 23.70(15)
C6 C5 Ru1 N1 -132.65(16)
C10 C5 Ru1 N1 0.9(2)
C6 C5 Ru1 N6 137.56(11)
C10 C5 Ru1 N6 -88.94(10)
C6 C5 Ru1 C8 -65.93(11)
C10 C5 Ru1 C8 67.57(10)
C6 C5 Ru1 C9 -103.73(11)
C10 C5 Ru1 C9 29.77(9)
C10 C5 Ru1 C6 133.51(15)
C6 C5 Ru1 C7 -28.80(10)
C10 C5 Ru1 C7 104.71(11)
C6 C5 Ru1 C10 -133.51(15)
C6 C5 Ru1 Cl2 50.29(11)
C10 C5 Ru1 Cl2 -176.20(8)
C9 C10 Ru1 N1 -48.76(11)
C5 C10 Ru1 N1 -179.64(9)
C11 C10 Ru1 N1 62.87(18)
C9 C10 Ru1 N6 -135.14(10)
C5 C10 Ru1 N6 93.98(10)
C11 C10 Ru1 N6 -23.51(17)
C9 C10 Ru1 C8 29.08(10)
C5 C10 Ru1 C8 -101.80(11)
C11 C10 Ru1 C8 140.71(18)
C5 C10 Ru1 C9 -130.88(14)
C11 C10 Ru1 C9 111.6(2)
C9 C10 Ru1 C6 102.63(11)
C5 C10 Ru1 C6 -28.25(10)
C11 C10 Ru1 C6 -145.74(18)
C9 C10 Ru1 C7 65.62(10)
C5 C10 Ru1 C7 -65.26(10)
C11 C10 Ru1 C7 177.25(17)
C9 C10 Ru1 C5 130.88(14)
C11 C10 Ru1 C5 -117.5(2)
C9 C10 Ru1 Cl2 138.87(10)
C5 C10 Ru1 Cl2 7.99(16)
C11 C10 Ru1 Cl2 -109.50(17)
